data_1573278
loop_
_publ_author_name
'Tanuhadi, Elias'
'Bair, Anna S.'
'Johnson, Mary'
'Fontaine, Philip'
'Klosin, Jerzy'
'Pal, Sudipta'
'Arnold, Polly L.'

_publ_section_title
;
 Stabilization of reactive rare earth alkyl complexes through mechanistic
 studies
;
_journal_name_full 'Chemical Science'
_journal_paper_doi 10.1039/D4SC05983B
_journal_year 2024
_chemical_formula_moiety 'C18 H47 O3 Sc Si3'
_chemical_formula_sum 'C18 H47 O3 Sc Si3'
_chemical_formula_weight 440.78
_space_group_crystal_system monoclinic
_space_group_IT_number 14
_space_group_name_Hall '-P 2yn'
_space_group_name_H-M_alt 'P 1 21/n 1'
_atom_sites_solution_hydrogens mixed
_atom_sites_solution_primary dual
_audit_creation_date 2024-04-18
_audit_creation_method
;
Olex2 1.5
(compiled 2022.04.07 svn.rca3783a0 for OlexSys, GUI svn.r6498)
;
_audit_update_record
;
2024-04-25 deposited with the CCDC.	2024-10-31 downloaded from the CCDC.
;
_cell_angle_alpha 90
_cell_angle_beta 101.9560(10)
_cell_angle_gamma 90
_cell_formula_units_Z 4
_cell_length_a 9.48680(10)
_cell_length_b 15.77720(10)
_cell_length_c 18.69720(10)
_cell_measurement_reflns_used 39959
_cell_measurement_temperature 99.98(10)
_cell_measurement_theta_max 79.6700
_cell_measurement_theta_min 3.6600
_cell_volume 2737.80(4)
_computing_cell_refinement 'CrysAlisPro 1.171.43.107a (Rigaku OD, 2024)'
_computing_data_collection 'CrysAlisPro system (CCD 43.107a 64-bit (release 07-02-2024))'
_computing_data_reduction 'CrysAlisPro 1.171.43.107a (Rigaku OD, 2024)'
_computing_molecular_graphics 'Olex2 1.5 (Dolomanov et al., 2009)'
_computing_publication_material 'Olex2 1.5 (Dolomanov et al., 2009)'
_computing_structure_refinement 'SHELXL 2018/3 (Sheldrick, 2015)'
_computing_structure_solution 'SHELXT 2018/2 (Sheldrick, 2018)'
_diffrn_ambient_environment N~2~
_diffrn_ambient_temperature 99.98(10)
_diffrn_detector 'Hybrid Pixel Array Detector'
_diffrn_detector_area_resol_mean 10.0000
_diffrn_detector_type HyPix
_diffrn_measured_fraction_theta_full 1.000
_diffrn_measured_fraction_theta_max 0.998
_diffrn_measurement_details
;
List of Runs (angles in degrees, time in seconds):

  # Type    Start    End  Width  t~exp~   \w     \q     \k     \f   Frames
#--------------------------------------------------------------------------
  1  \w     54.00  91.00   0.50    0.33    --  113.25-125.00  90.00   74
  2  \w      3.00  79.00   0.50    0.08    --   47.94 -99.00  60.00  152
  3  \w     67.00  92.00   0.50    0.08    --   47.94-125.00  30.00   50
  4  \w     69.00  94.00   0.50    0.08    --   47.94-125.00   0.00   50
  5  \w     56.00  82.00   0.50    0.33    --  113.25-125.00 -90.00   52
  6  \w     65.00 111.00   0.50    0.33    --  113.25-125.00-150.00   92
  7  \w     58.00  84.00   0.50    0.33    --  113.25-125.00 -60.00   52
  8  \w     44.00  69.00   0.50    0.33    --  113.25-125.00 -30.00   50
  9  \w     63.00  89.00   0.50    0.33    --  113.25-125.00   0.00   52
 10  \w     51.00  77.00   0.50    0.33    --  113.25-125.00  60.00   52
 11  \w     44.00 110.00   0.50    0.33    --  113.25-125.00  30.00  132
 12  \w     63.00 104.00   0.50    0.33    --  113.25 -94.00  90.00   82
 13  \w     57.00 106.00   0.50    0.33    --  113.25 -98.00 -37.97   98
 14  \w     81.00 107.00   0.50    0.33    --  113.25-125.00-120.00   52
 15  \w     72.00  99.00   0.50    0.33    --  113.25-125.00-180.00   54
 16  \w     69.00 105.00   0.50    0.33    --  113.25 -94.00-180.00   72
 17  \w     75.00 106.00   0.50    0.33    --  113.25 -94.00-150.00   62
 18  \w     51.00  82.00   0.50    0.33    --  113.25 -94.00 -60.00   62
 19  \w     43.00  69.00   0.50    0.33    --  113.25 -94.00   0.00   52
 20  \w     76.00 106.00   0.50    0.33    --  113.25 -94.00-120.00   60
 21  \w     73.00 106.00   0.50    0.33    --  113.25 -94.00   0.00   66
 22  \w     52.00  77.00   0.50    0.33    --  113.25 -94.00  30.00   50
 23  \w     72.00  99.00   0.50    0.33    --  113.25 -94.00 150.00   54
 24  \w     52.00 106.00   0.50    0.33    --  113.25 -94.00 120.00  108
 25  \w    104.00 130.00   0.50    0.33    --  113.25 -88.00  27.42   52
 26  \w    100.00 141.00   0.50    0.33    --  113.25 -87.00  -9.17   82
 27  \w     44.00  70.00   0.50    0.33    --  113.25 -88.00-171.89   52
 28  \w     42.00  71.00   0.50    0.33    --  113.25 -82.00-165.79   58
 29  \w     45.00  71.00   0.50    0.33    --  113.25 -94.00-120.00   52
 30  \w     68.00  94.00   0.50    0.33    --  113.25 -87.00-141.04   52
 31  \w    102.00 130.00   0.50    0.33    --  113.25 -87.00-141.04   56
 32  \w    108.00 137.00   0.50    0.33    --  113.25 -88.00-171.89   58
 33  \w     83.00 109.00   0.50    0.33    --  113.25 -82.00-165.79   52
 34  \w    -25.00   2.00   0.50    0.08    --   47.94 -19.00-180.00   54
 35  \w    109.00 135.00   0.50    0.33    --  113.25 -77.00-120.00   52
 36  \w     64.00 114.00   0.50    0.33    --  113.25 -77.00   0.00  100
 37  \w     96.00 137.00   0.50    0.33    --  113.25 -79.00 146.74   82
 38  \w     43.00  69.00   0.50    0.33    --  113.25 -79.00 146.74   52
 39  \w     60.00 109.00   0.50    0.33    --  113.25 -79.00 121.58   98
 40  \w     94.00 134.00   0.50    0.33    --  113.25 -77.00 -30.90   80
 41  \w     47.00  77.00   0.50    0.33    --  113.25 -77.00 -90.00   60
 42  \w     46.00  72.00   0.50    0.33    --  113.25 -77.00-150.00   52
 43  \w     42.00  67.00   0.50    0.33    --  113.25 -61.00-120.00   50
 44  \w     49.00  78.00   0.50    0.33    --  113.25 -77.00-120.00   58
 45  \w     60.00  86.00   0.50    0.33    --  113.25 -77.00 -30.90   52
 46  \w     42.00  67.00   0.50    0.33    --  113.25 -61.00   0.00   50
 47  \w     44.00  71.00   0.50    0.33    --  113.25 -61.00 120.00   54
 48  \w     42.00  68.00   0.50    0.33    --  113.25 -61.00 150.00   52
 49  \w     45.00  70.00   0.50    0.33    --  113.25 -61.00  90.00   50
 50  \w     42.00  67.00   0.50    0.33    --  113.25 -61.00  60.00   50
 51  \w     45.00  70.00   0.50    0.33    --  113.25 -61.00 -60.00   50
 52  \w    148.00 174.00   0.50    0.33    --  113.25 125.00-150.00   52
 53  \w    139.00 165.00   0.50    0.33    --  113.25 125.00-180.00   52
 54  \w     97.00 133.00   0.50    0.33    --  113.25 125.00-150.00   72
 55  \w     95.00 120.00   0.50    0.33    --  113.25 125.00-120.00   50
 56  \w    110.00 139.00   0.50    0.33    --  113.25 125.00   0.00   58
 57  \w    118.00 162.00   0.50    0.33    --  113.25 125.00 120.00   88
 58  \w    136.00 166.00   0.50    0.33    --  113.25  15.00  30.00   60
 59  \w    122.00 148.00   0.50    0.33    --  113.25  77.00  90.00   52
 60  \w    120.00 161.00   0.50    0.33    --  113.25  77.00 120.00   82
 61  \w    111.00 148.00   0.50    0.33    --  113.25  77.00 150.00   74
 62  \w    108.00 177.00   0.50    0.33    --  113.25  61.00  90.00  138
 63  \w    106.00 152.00   0.50    0.33    --  113.25  61.00 120.00   92
 64  \w    107.00 154.00   0.50    0.33    --  113.25  61.00  60.00   94
 65  \w    111.00 146.00   0.50    0.33    --  113.25  61.00 150.00   70
 66  \w    115.00 141.00   0.50    0.33    --  113.25  61.00   0.00   52
 67  \w    150.00 177.00   0.50    0.33    --  113.25  61.00   0.00   54
 68  \w    135.00 178.00   0.50    0.33    --  113.25  77.00 -30.00   86
 69  \w    107.00 137.00   0.50    0.33    --  113.25  61.00  30.00   60
 70  \w    107.00 141.00   0.50    0.33    --  113.25  61.00 -60.00   68
 71  \w    108.00 162.00   0.50    0.33    --  113.25  61.00-120.00  108
 72  \w    115.00 159.00   0.50    0.33    --  113.25  77.00-180.00   88
 73  \w    139.00 170.00   0.50    0.33    --  113.25  61.00-150.00   62
 74  \w    110.00 143.00   0.50    0.33    --  113.25  45.00 -90.00   66
 75  \w    150.00 176.00   0.50    0.33    --  113.25  45.00 -90.00   52
 76  \w    136.00 167.00   0.50    0.33    --  113.25  45.00  30.00   62
 77  \w    115.00 157.00   0.50    0.33    --  113.25  30.00 -60.00   84
 78  \w    105.00 156.00   0.50    0.33    --  113.25  30.00  60.00  102
 79  \w    106.00 151.00   0.50    0.33    --  113.25  45.00  90.00   90
 80  \w    131.00 157.00   0.50    0.33    --  113.25  45.00 120.00   52
 81  \w    122.00 170.00   0.50    0.33    --  113.25  15.00  60.00   96
 82  \w    110.00 136.00   0.50    0.33    --  113.25  30.00-120.00   52
 83  \w    115.00 142.00   0.50    0.33    --  113.25  30.00 -30.00   54
 84  \w    118.00 144.00   0.50    0.33    --  113.25  30.00  30.00   52
 85  \w     38.00 116.00   0.50    0.08    --   47.94  47.00 153.73  156
 86  \w    -59.00  21.00   0.50    0.08    --  -47.94  57.00 -60.00  160
 87  \w    -53.00 -20.00   0.50    0.33    --  -91.75  45.00-150.00   66
 88  \w    -16.00  28.00   0.50    0.08    --  -47.94  19.00-120.00   88
 89  \w      1.00  28.00   0.50    0.08    --  -47.94  19.00 -60.00   54
 90  \w    -14.00  19.00   0.50    0.08    --  -47.94  19.00  90.00   66
 91  \w   -120.00 -36.00   0.50    0.08    --  -47.94 -45.00 155.76  168
 92  \w   -162.00-133.00   0.50    0.33    --  -91.75 -77.00  90.00   58
;
_diffrn_measurement_device 'four-circle diffractometer'
_diffrn_measurement_device_type 'XtaLAB Synergy, Dualflex, HyPix'
_diffrn_measurement_method '\w scans'
_diffrn_orient_matrix_type 'CrysAlisPro convention (1999,Acta A55,543-557)'
_diffrn_orient_matrix_UB_11 -0.0407594000
_diffrn_orient_matrix_UB_12 0.0439128000
_diffrn_orient_matrix_UB_13 -0.0750762000
_diffrn_orient_matrix_UB_21 -0.0477926000
_diffrn_orient_matrix_UB_22 0.0792961000
_diffrn_orient_matrix_UB_23 0.0367877000
_diffrn_orient_matrix_UB_31 0.1535274000
_diffrn_orient_matrix_UB_32 0.0364098000
_diffrn_orient_matrix_UB_33 0.0103806000
_diffrn_radiation_monochromator mirror
_diffrn_radiation_probe x-ray
_diffrn_radiation_type 'Cu K\a'
_diffrn_radiation_wavelength 1.54184
_diffrn_reflns_av_R_equivalents 0.0439
_diffrn_reflns_av_unetI/netI 0.0244
_diffrn_reflns_Laue_measured_fraction_full 1.000
_diffrn_reflns_Laue_measured_fraction_max 0.998
_diffrn_reflns_limit_h_max 12
_diffrn_reflns_limit_h_min -10
_diffrn_reflns_limit_k_max 20
_diffrn_reflns_limit_k_min -20
_diffrn_reflns_limit_l_max 23
_diffrn_reflns_limit_l_min -23
_diffrn_reflns_number 61454
_diffrn_reflns_point_group_measured_fraction_full 1.000
_diffrn_reflns_point_group_measured_fraction_max 0.998
_diffrn_reflns_theta_full 67.684
_diffrn_reflns_theta_max 80.043
_diffrn_reflns_theta_min 3.700
_diffrn_source 'micro-focus sealed X-ray tube'
_diffrn_source_type 'PhotonJet (Cu) X-ray Source'
_exptl_absorpt_coefficient_mu 3.648
_exptl_absorpt_correction_T_max 1.000
_exptl_absorpt_correction_T_min 0.467
_exptl_absorpt_correction_type gaussian
_exptl_absorpt_process_details
;
CrysAlisPro 1.171.43.107a (Rigaku Oxford Diffraction, 2024)
Numerical absorption correction based on gaussian integration over
a multifaceted crystal model
Empirical absorption correction using spherical harmonics,
implemented in SCALE3 ABSPACK scaling algorithm.
;
_exptl_crystal_colour 'clear pale colourless'
_exptl_crystal_density_diffrn 1.069
_exptl_crystal_description prism
_exptl_crystal_F_000 968
_exptl_crystal_recrystallization_method hexane
_exptl_crystal_size_max 0.2
_exptl_crystal_size_mid 0.15
_exptl_crystal_size_min 0.09
_refine_diff_density_max 0.657
_refine_diff_density_min -0.307
_refine_diff_density_rms 0.049
_refine_ls_extinction_method none
_refine_ls_goodness_of_fit_ref 1.110
_refine_ls_hydrogen_treatment mixed
_refine_ls_matrix_type full
_refine_ls_number_parameters 253
_refine_ls_number_reflns 5972
_refine_ls_number_restraints 0
_refine_ls_restrained_S_all 1.110
_refine_ls_R_factor_all 0.0315
_refine_ls_R_factor_gt 0.0303
_refine_ls_shift/su_max 0.001
_refine_ls_shift/su_mean 0.000
_refine_ls_structure_factor_coef Fsqd
_refine_ls_weighting_details 'w=1/[\s^2^(Fo^2^)+(0.0495P)^2^+0.6268P] where P=(Fo^2^+2Fc^2^)/3'
_refine_ls_weighting_scheme calc
_refine_ls_wR_factor_gt 0.0841
_refine_ls_wR_factor_ref 0.0851
_reflns_Friedel_coverage 0.000
_reflns_number_gt 5703
_reflns_number_total 5972
_reflns_threshold_expression 'I > 2\s(I)'
_cod_data_source_file d4sc05983b2.cif
_cod_data_source_block pla24006_refinalized
_cod_original_sg_symbol_H-M 'P 21/n'
_cod_database_code 1573278
_chemical_oxdiff_formula 'Sc Si3 C50 O3 H30'
_chemical_oxdiff_usercomment ELTA-224
_shelx_space_group_comment
;
The symmetry employed for this shelxl refinement is uniquely defined
by the following loop, which should always be used as a source of
symmetry information in preference to the above space-group names.
They are only intended as comments.
;
_shelx_estimated_absorpt_t_max 0.735
_shelx_estimated_absorpt_t_min 0.529
_olex2_refinement_description
;
1.a Secondary CH2 refined with riding coordinates:
 C17(H17A,H17B), C3(H3A,H3B), C16(H16A,H16B), C15(H15A,H15B), C14(H14A,H14B)
1.b Idealised Me refined as rotating group:
 C5(H5A,H5B,H5C), C6(H6A,H6B,H6C), C4(H4A,H4B,H4C), C9(H9A,H9B,H9C), C7(H7A,
 H7B,H7C), C18(H18A,H18B,H18C), C12(H12A,H12B,H12C), C8(H8A,H8B,H8C), C10(H10A,
 H10B,H10C), C11(H11A,H11B,H11C), C13(H13A,H13B,H13C)
;
_olex2_submission_special_instructions 'No special instructions were received'
_oxdiff_exptl_absorpt_empirical_details
;
Empirical correction (ABSPACK) includes:
- Absorption correction using spherical harmonics
- Frame scaling
;
_oxdiff_exptl_absorpt_empirical_full_max 1.586
_oxdiff_exptl_absorpt_empirical_full_min 0.728

loop_
_space_group_symop_operation_xyz
'x, y, z'
'-x+1/2, y+1/2, -z+1/2'
'-x, -y, -z'
'x-1/2, -y-1/2, z-1/2'

loop_
_atom_site_label
_atom_site_type_symbol
_atom_site_fract_x
_atom_site_fract_y
_atom_site_fract_z
_atom_site_U_iso_or_equiv
_atom_site_adp_type
_atom_site_occupancy
_atom_site_site_symmetry_order
_atom_site_calc_flag
_atom_site_refinement_flags_posn
_atom_site_refinement_flags_adp
_atom_site_refinement_flags_occupancy
_atom_site_disorder_assembly
_atom_site_disorder_group
Sc1 Sc 0.45166(2) 0.70789(2) 0.31325(2) 0.01781(7) Uani 1 1 d . . . . .
Si2 Si 0.71186(3) 0.55313(2) 0.40593(2) 0.02068(9) Uani 1 1 d . . . . .
Si3 Si 0.27473(3) 0.76962(2) 0.46629(2) 0.02021(8) Uani 1 1 d . . . . .
Si1 Si 0.68115(4) 0.89137(2) 0.34211(2) 0.02470(9) Uani 1 1 d . . . . .
O3 O 0.20400(9) 0.73441(6) 0.25908(5) 0.02555(19) Uani 1 1 d . . . . .
O2 O 0.32433(9) 0.58442(6) 0.28302(5) 0.02368(18) Uani 1 1 d . . . . .
O1 O 0.44092(12) 0.67407(7) 0.18893(5) 0.0345(2) Uani 1 1 d . . . . .
C17 C 0.10382(14) 0.66530(9) 0.24857(8) 0.0290(3) Uani 1 1 d . . . . .
H17A H 0.077026 0.650042 0.196141 0.035 Uiso 1 1 calc R U . . .
H17B H 0.015254 0.681050 0.265605 0.035 Uiso 1 1 calc R U . . .
C2 C 0.40503(13) 0.71053(7) 0.42546(7) 0.0208(2) Uani 1 1 d . . . . .
C3 C 0.50444(13) 0.84646(8) 0.29909(7) 0.0235(2) Uani 1 1 d . . . . .
H3A H 0.490804 0.856929 0.245887 0.028 Uiso 1 1 calc R U . . .
H3B H 0.430400 0.880282 0.316570 0.028 Uiso 1 1 calc R U . . .
C1 C 0.66334(13) 0.63813(8) 0.33756(7) 0.0234(2) Uani 1 1 d . . . . .
C5 C 0.75319(14) 0.59686(9) 0.50153(7) 0.0284(3) Uani 1 1 d . . . . .
H5A H 0.831959 0.638011 0.506235 0.043 Uiso 1 1 calc R U . . .
H5B H 0.781841 0.550518 0.536414 0.043 Uiso 1 1 calc R U . . .
H5C H 0.667302 0.624858 0.511787 0.043 Uiso 1 1 calc R U . . .
C16 C 0.17819(14) 0.59144(8) 0.29275(7) 0.0276(3) Uani 1 1 d . . . . .
H16A H 0.177852 0.600127 0.345158 0.033 Uiso 1 1 calc R U . . .
H16B H 0.125419 0.538340 0.276720 0.033 Uiso 1 1 calc R U . . .
C6 C 0.56464(14) 0.47246(8) 0.40085(8) 0.0291(3) Uani 1 1 d . . . . .
H6A H 0.477430 0.500249 0.409667 0.044 Uiso 1 1 calc R U . . .
H6B H 0.595326 0.428677 0.437990 0.044 Uiso 1 1 calc R U . . .
H6C H 0.544311 0.446345 0.352238 0.044 Uiso 1 1 calc R U . . .
C4 C 0.87708(14) 0.49191(9) 0.39399(8) 0.0308(3) Uani 1 1 d . . . . .
H4A H 0.860092 0.467305 0.344827 0.046 Uiso 1 1 calc R U . . .
H4B H 0.896656 0.446482 0.430450 0.046 Uiso 1 1 calc R U . . .
H4C H 0.960031 0.530263 0.400528 0.046 Uiso 1 1 calc R U . . .
C9 C 0.09312(14) 0.71758(10) 0.44826(8) 0.0317(3) Uani 1 1 d . . . . .
H9A H 0.051951 0.718637 0.395671 0.047 Uiso 1 1 calc R U . . .
H9B H 0.029385 0.748194 0.474407 0.047 Uiso 1 1 calc R U . . .
H9C H 0.103089 0.658705 0.465266 0.047 Uiso 1 1 calc R U . . .
C7 C 0.33593(18) 0.77828(10) 0.56838(8) 0.0371(3) Uani 1 1 d . . . . .
H7A H 0.338665 0.721701 0.590266 0.056 Uiso 1 1 calc R U . . .
H7B H 0.268595 0.814185 0.587986 0.056 Uiso 1 1 calc R U . . .
H7C H 0.432412 0.803451 0.580072 0.056 Uiso 1 1 calc R U . . .
C18 C 0.15253(15) 0.80426(9) 0.21191(8) 0.0319(3) Uani 1 1 d . . . . .
H18A H 0.222243 0.850833 0.221487 0.048 Uiso 1 1 calc R U . . .
H18B H 0.059681 0.823446 0.221150 0.048 Uiso 1 1 calc R U . . .
H18C H 0.140455 0.786271 0.160834 0.048 Uiso 1 1 calc R U . . .
C12 C 0.82519(14) 0.85510(10) 0.29344(9) 0.0349(3) Uani 1 1 d . . . . .
H12A H 0.828627 0.793017 0.293288 0.052 Uiso 1 1 calc R U . . .
H12B H 0.918699 0.877424 0.318693 0.052 Uiso 1 1 calc R U . . .
H12C H 0.803305 0.875951 0.242975 0.052 Uiso 1 1 calc R U . . .
C8 C 0.24593(17) 0.88146(9) 0.43123(9) 0.0366(3) Uani 1 1 d . . . . .
H8A H 0.338424 0.911406 0.439985 0.055 Uiso 1 1 calc R U . . .
H8B H 0.179737 0.910736 0.456787 0.055 Uiso 1 1 calc R U . . .
H8C H 0.204641 0.880467 0.378653 0.055 Uiso 1 1 calc R U . . .
C15 C 0.34399(19) 0.54275(9) 0.21772(8) 0.0379(3) Uani 1 1 d . . . . .
H15A H 0.263365 0.502823 0.201091 0.046 Uiso 1 1 calc R U . . .
H15B H 0.434527 0.509600 0.228405 0.046 Uiso 1 1 calc R U . . .
C10 C 0.73553(16) 0.86187(10) 0.44153(8) 0.0354(3) Uani 1 1 d . . . . .
H10A H 0.662014 0.881673 0.467520 0.053 Uiso 1 1 calc R U . . .
H10B H 0.828127 0.888444 0.462746 0.053 Uiso 1 1 calc R U . . .
H10C H 0.744759 0.800145 0.446115 0.053 Uiso 1 1 calc R U . . .
C11 C 0.68607(18) 1.01096(9) 0.34028(11) 0.0423(4) Uani 1 1 d . . . . .
H11A H 0.664853 1.030635 0.289461 0.063 Uiso 1 1 calc R U . . .
H11B H 0.782003 1.030697 0.364580 0.063 Uiso 1 1 calc R U . . .
H11C H 0.613915 1.033615 0.365841 0.063 Uiso 1 1 calc R U . . .
C14 C 0.3502(2) 0.60578(12) 0.15747(9) 0.0443(4) Uani 1 1 d . . . . .
H14A H 0.389901 0.578446 0.118228 0.053 Uiso 1 1 calc R U . . .
H14B H 0.252404 0.627042 0.136100 0.053 Uiso 1 1 calc R U . . .
C13 C 0.4824(3) 0.72743(14) 0.13629(10) 0.0542(5) Uani 1 1 d . . . . .
H13A H 0.397914 0.758205 0.109654 0.081 Uiso 1 1 calc R U . . .
H13B H 0.523241 0.693106 0.101891 0.081 Uiso 1 1 calc R U . . .
H13C H 0.554724 0.768007 0.160761 0.081 Uiso 1 1 calc R U . . .
H2A H 0.501(2) 0.7333(13) 0.4498(11) 0.040(5) Uiso 1 1 d . . . . .
H2B H 0.4039(19) 0.6510(13) 0.4412(10) 0.034(4) Uiso 1 1 d . . . . .
H1A H 0.731(2) 0.6817(14) 0.3505(12) 0.044(5) Uiso 1 1 d . . . . .
H1B H 0.675(2) 0.6168(14) 0.2894(13) 0.050(6) Uiso 1 1 d . . . . .

loop_
_atom_site_aniso_label
_atom_site_aniso_U_11
_atom_site_aniso_U_22
_atom_site_aniso_U_33
_atom_site_aniso_U_23
_atom_site_aniso_U_13
_atom_site_aniso_U_12
Sc1 0.01769(12) 0.01767(12) 0.01715(12) 0.00196(7) 0.00149(8) 0.00092(7)
Si2 0.01848(15) 0.01890(16) 0.02359(17) 0.00304(11) 0.00190(12) 0.00183(11)
Si3 0.02112(16) 0.01951(16) 0.01938(16) 0.00028(11) 0.00275(12) 0.00307(11)
Si1 0.02121(16) 0.02059(16) 0.03095(18) 0.00396(12) 0.00230(13) -0.00090(11)
O3 0.0217(4) 0.0213(4) 0.0295(5) 0.0019(3) -0.0045(3) 0.0004(3)
O2 0.0272(4) 0.0203(4) 0.0220(4) -0.0027(3) 0.0014(3) 0.0007(3)
O1 0.0434(5) 0.0385(6) 0.0212(4) 0.0029(4) 0.0060(4) 0.0028(4)
C17 0.0228(6) 0.0278(6) 0.0324(7) -0.0009(5) -0.0034(5) -0.0037(5)
C2 0.0203(5) 0.0215(6) 0.0204(5) 0.0010(4) 0.0032(4) 0.0019(4)
C3 0.0210(5) 0.0214(5) 0.0274(6) 0.0056(4) 0.0035(4) 0.0013(4)
C1 0.0220(5) 0.0226(6) 0.0265(6) 0.0047(5) 0.0072(4) 0.0039(4)
C5 0.0236(6) 0.0348(7) 0.0255(6) 0.0017(5) 0.0018(5) 0.0032(5)
C16 0.0248(6) 0.0257(6) 0.0303(6) 0.0006(5) 0.0013(5) -0.0053(5)
C6 0.0288(6) 0.0224(6) 0.0345(7) 0.0056(5) 0.0025(5) -0.0025(5)
C4 0.0261(6) 0.0300(7) 0.0352(7) 0.0020(5) 0.0039(5) 0.0091(5)
C9 0.0228(6) 0.0393(7) 0.0345(7) -0.0016(6) 0.0096(5) -0.0006(5)
C7 0.0452(8) 0.0406(8) 0.0229(6) -0.0078(6) 0.0011(6) 0.0123(6)
C18 0.0276(6) 0.0276(6) 0.0356(7) 0.0068(5) -0.0046(5) 0.0032(5)
C12 0.0230(6) 0.0374(7) 0.0457(8) 0.0144(6) 0.0100(6) 0.0025(5)
C8 0.0425(8) 0.0245(6) 0.0454(8) 0.0077(6) 0.0156(7) 0.0099(6)
C15 0.0552(9) 0.0272(7) 0.0316(7) -0.0110(6) 0.0094(6) 0.0010(6)
C10 0.0337(7) 0.0379(8) 0.0312(7) 0.0013(6) -0.0013(5) -0.0018(6)
C11 0.0405(8) 0.0240(7) 0.0580(10) 0.0016(6) -0.0001(7) -0.0040(6)
C14 0.0579(10) 0.0468(9) 0.0271(7) -0.0083(6) 0.0065(7) -0.0001(7)
C13 0.0743(13) 0.0614(11) 0.0341(9) 0.0044(8) 0.0279(9) -0.0085(10)

loop_
_atom_type_symbol
_atom_type_description
_atom_type_scat_dispersion_real
_atom_type_scat_dispersion_imag
_atom_type_scat_source
C C 0.0181 0.0091 'International Tables Vol C Tables 4.2.6.8 and 6.1.1.4'
H H 0.0000 0.0000 'International Tables Vol C Tables 4.2.6.8 and 6.1.1.4'
O O 0.0492 0.0322 'International Tables Vol C Tables 4.2.6.8 and 6.1.1.4'
Sc Sc 0.3119 1.5331 'International Tables Vol C Tables 4.2.6.8 and 6.1.1.4'
Si Si 0.2541 0.3302 'International Tables Vol C Tables 4.2.6.8 and 6.1.1.4'

loop_
_exptl_crystal_face_index_h
_exptl_crystal_face_index_k
_exptl_crystal_face_index_l
_exptl_crystal_face_perp_dist
0 1 2 0.0379
-4 2 10 0.0723
0 -5 -10 0.1100
5 -1 -9 0.0876
2 -4 -11 0.0960
6 3 -3 0.0816
0 -9 6 0.0328
-5 -5 2 0.0712
0 9 -6 0.0469
5 -6 -4 0.0864
0 -10 -3 0.0672
-4 8 4 0.0662
-2 -6 9 0.0349
5 0 5 0.0796

loop_
_geom_angle_atom_site_label_1
_geom_angle_atom_site_label_2
_geom_angle_atom_site_label_3
_geom_angle
_geom_angle_site_symmetry_1
_geom_angle_site_symmetry_3
_geom_angle_publ_flag
O2 Sc1 O3 67.96(3) . . ?
O2 Sc1 O1 69.76(4) . . ?
O1 Sc1 O3 77.59(4) . . ?
C2 Sc1 O3 91.50(4) . . ?
C2 Sc1 O2 92.90(4) . . ?
C2 Sc1 O1 161.94(4) . . ?
C2 Sc1 C3 100.55(5) . . ?
C2 Sc1 C1 99.30(4) . . ?
C3 Sc1 O3 90.18(4) . . ?
C3 Sc1 O2 154.70(4) . . ?
C3 Sc1 O1 93.91(4) . . ?
C1 Sc1 O3 157.87(4) . . ?
C1 Sc1 O2 92.10(4) . . ?
C1 Sc1 O1 86.74(4) . . ?
C1 Sc1 C3 106.57(4) . . ?
C1 Si2 C5 111.42(6) . . ?
C1 Si2 C6 112.44(6) . . ?
C1 Si2 C4 112.53(6) . . ?
C5 Si2 C4 106.54(6) . . ?
C6 Si2 C5 107.66(6) . . ?
C6 Si2 C4 105.88(6) . . ?
C2 Si3 C9 112.06(6) . . ?
C2 Si3 C7 111.46(6) . . ?
C2 Si3 C8 113.12(6) . . ?
C9 Si3 C7 107.05(7) . . ?
C9 Si3 C8 106.63(7) . . ?
C7 Si3 C8 106.10(7) . . ?
C3 Si1 C12 110.98(7) . . ?
C3 Si1 C10 111.98(6) . . ?
C3 Si1 C11 113.56(7) . . ?
C12 Si1 C10 108.95(7) . . ?
C12 Si1 C11 105.79(8) . . ?
C10 Si1 C11 105.21(8) . . ?
C17 O3 Sc1 119.33(7) . . ?
C18 O3 Sc1 125.04(8) . . ?
C18 O3 C17 111.66(10) . . ?
C16 O2 Sc1 111.98(7) . . ?
C15 O2 Sc1 116.34(8) . . ?
C15 O2 C16 116.23(11) . . ?
C14 O1 Sc1 118.34(9) . . ?
C13 O1 Sc1 126.09(11) . . ?
C13 O1 C14 113.20(13) . . ?
O3 C17 H17A 110.4 . . ?
O3 C17 H17B 110.4 . . ?
O3 C17 C16 106.84(10) . . ?
H17A C17 H17B 108.6 . . ?
C16 C17 H17A 110.4 . . ?
C16 C17 H17B 110.4 . . ?
Sc1 C2 H2A 95.5(12) . . ?
Sc1 C2 H2B 106.3(11) . . ?
Si3 C2 Sc1 132.99(6) . . ?
Si3 C2 H2A 104.9(12) . . ?
Si3 C2 H2B 108.0(11) . . ?
H2A C2 H2B 105.8(15) . . ?
Sc1 C3 H3A 107.0 . . ?
Sc1 C3 H3B 107.0 . . ?
Si1 C3 Sc1 121.44(6) . . ?
Si1 C3 H3A 107.0 . . ?
Si1 C3 H3B 107.0 . . ?
H3A C3 H3B 106.7 . . ?
Sc1 C1 H1A 103.3(13) . . ?
Sc1 C1 H1B 104.1(13) . . ?
Si2 C1 Sc1 125.40(6) . . ?
Si2 C1 H1A 107.1(13) . . ?
Si2 C1 H1B 109.0(13) . . ?
H1A C1 H1B 106.6(18) . . ?
Si2 C5 H5A 109.5 . . ?
Si2 C5 H5B 109.5 . . ?
Si2 C5 H5C 109.5 . . ?
H5A C5 H5B 109.5 . . ?
H5A C5 H5C 109.5 . . ?
H5B C5 H5C 109.5 . . ?
O2 C16 C17 110.00(11) . . ?
O2 C16 H16A 109.7 . . ?
O2 C16 H16B 109.7 . . ?
C17 C16 H16A 109.7 . . ?
C17 C16 H16B 109.7 . . ?
H16A C16 H16B 108.2 . . ?
Si2 C6 H6A 109.5 . . ?
Si2 C6 H6B 109.5 . . ?
Si2 C6 H6C 109.5 . . ?
H6A C6 H6B 109.5 . . ?
H6A C6 H6C 109.5 . . ?
H6B C6 H6C 109.5 . . ?
Si2 C4 H4A 109.5 . . ?
Si2 C4 H4B 109.5 . . ?
Si2 C4 H4C 109.5 . . ?
H4A C4 H4B 109.5 . . ?
H4A C4 H4C 109.5 . . ?
H4B C4 H4C 109.5 . . ?
Si3 C9 H9A 109.5 . . ?
Si3 C9 H9B 109.5 . . ?
Si3 C9 H9C 109.5 . . ?
H9A C9 H9B 109.5 . . ?
H9A C9 H9C 109.5 . . ?
H9B C9 H9C 109.5 . . ?
Si3 C7 H7A 109.5 . . ?
Si3 C7 H7B 109.5 . . ?
Si3 C7 H7C 109.5 . . ?
H7A C7 H7B 109.5 . . ?
H7A C7 H7C 109.5 . . ?
H7B C7 H7C 109.5 . . ?
O3 C18 H18A 109.5 . . ?
O3 C18 H18B 109.5 . . ?
O3 C18 H18C 109.5 . . ?
H18A C18 H18B 109.5 . . ?
H18A C18 H18C 109.5 . . ?
H18B C18 H18C 109.5 . . ?
Si1 C12 H12A 109.5 . . ?
Si1 C12 H12B 109.5 . . ?
Si1 C12 H12C 109.5 . . ?
H12A C12 H12B 109.5 . . ?
H12A C12 H12C 109.5 . . ?
H12B C12 H12C 109.5 . . ?
Si3 C8 H8A 109.5 . . ?
Si3 C8 H8B 109.5 . . ?
Si3 C8 H8C 109.5 . . ?
H8A C8 H8B 109.5 . . ?
H8A C8 H8C 109.5 . . ?
H8B C8 H8C 109.5 . . ?
O2 C15 H15A 109.3 . . ?
O2 C15 H15B 109.3 . . ?
O2 C15 C14 111.41(12) . . ?
H15A C15 H15B 108.0 . . ?
C14 C15 H15A 109.3 . . ?
C14 C15 H15B 109.3 . . ?
Si1 C10 H10A 109.5 . . ?
Si1 C10 H10B 109.5 . . ?
Si1 C10 H10C 109.5 . . ?
H10A C10 H10B 109.5 . . ?
H10A C10 H10C 109.5 . . ?
H10B C10 H10C 109.5 . . ?
Si1 C11 H11A 109.5 . . ?
Si1 C11 H11B 109.5 . . ?
Si1 C11 H11C 109.5 . . ?
H11A C11 H11B 109.5 . . ?
H11A C11 H11C 109.5 . . ?
H11B C11 H11C 109.5 . . ?
O1 C14 C15 107.61(12) . . ?
O1 C14 H14A 110.2 . . ?
O1 C14 H14B 110.2 . . ?
C15 C14 H14A 110.2 . . ?
C15 C14 H14B 110.2 . . ?
H14A C14 H14B 108.5 . . ?
O1 C13 H13A 109.5 . . ?
O1 C13 H13B 109.5 . . ?
O1 C13 H13C 109.5 . . ?
H13A C13 H13B 109.5 . . ?
H13A C13 H13C 109.5 . . ?
H13B C13 H13C 109.5 . . ?

loop_
_geom_bond_atom_site_label_1
_geom_bond_atom_site_label_2
_geom_bond_distance
_geom_bond_site_symmetry_2
_geom_bond_publ_flag
Sc1 O3 2.3948(9) . ?
Sc1 O2 2.3000(9) . ?
Sc1 O1 2.3665(10) . ?
Sc1 C2 2.2324(12) . ?
Sc1 C3 2.2705(12) . ?
Sc1 C1 2.2522(12) . ?
Si2 C1 1.8441(13) . ?
Si2 C5 1.8801(14) . ?
Si2 C6 1.8774(13) . ?
Si2 C4 1.8932(13) . ?
Si3 C2 1.8359(12) . ?
Si3 C9 1.8750(14) . ?
Si3 C7 1.8815(15) . ?
Si3 C8 1.8826(14) . ?
Si1 C3 1.8441(13) . ?
Si1 C12 1.8810(15) . ?
Si1 C10 1.8818(15) . ?
Si1 C11 1.8878(15) . ?
O3 C17 1.4329(15) . ?
O3 C18 1.4326(16) . ?
O2 C16 1.4395(16) . ?
O2 C15 1.4324(16) . ?
O1 C14 1.427(2) . ?
O1 C13 1.412(2) . ?
C17 H17A 0.9900 . ?
C17 H17B 0.9900 . ?
C17 C16 1.5155(18) . ?
C2 H2A 0.99(2) . ?
C2 H2B 0.99(2) . ?
C3 H3A 0.9900 . ?
C3 H3B 0.9900 . ?
C1 H1A 0.94(2) . ?
C1 H1B 0.99(2) . ?
C5 H5A 0.9800 . ?
C5 H5B 0.9800 . ?
C5 H5C 0.9800 . ?
C16 H16A 0.9900 . ?
C16 H16B 0.9900 . ?
C6 H6A 0.9800 . ?
C6 H6B 0.9800 . ?
C6 H6C 0.9800 . ?
C4 H4A 0.9800 . ?
C4 H4B 0.9800 . ?
C4 H4C 0.9800 . ?
C9 H9A 0.9800 . ?
C9 H9B 0.9800 . ?
C9 H9C 0.9800 . ?
C7 H7A 0.9800 . ?
C7 H7B 0.9800 . ?
C7 H7C 0.9800 . ?
C18 H18A 0.9800 . ?
C18 H18B 0.9800 . ?
C18 H18C 0.9800 . ?
C12 H12A 0.9800 . ?
C12 H12B 0.9800 . ?
C12 H12C 0.9800 . ?
C8 H8A 0.9800 . ?
C8 H8B 0.9800 . ?
C8 H8C 0.9800 . ?
C15 H15A 0.9900 . ?
C15 H15B 0.9900 . ?
C15 C14 1.513(2) . ?
C10 H10A 0.9800 . ?
C10 H10B 0.9800 . ?
C10 H10C 0.9800 . ?
C11 H11A 0.9800 . ?
C11 H11B 0.9800 . ?
C11 H11C 0.9800 . ?
C14 H14A 0.9900 . ?
C14 H14B 0.9900 . ?
C13 H13A 0.9800 . ?
C13 H13B 0.9800 . ?
C13 H13C 0.9800 . ?

loop_
_geom_torsion_atom_site_label_1
_geom_torsion_atom_site_label_2
_geom_torsion_atom_site_label_3
_geom_torsion_atom_site_label_4
_geom_torsion
_geom_torsion_site_symmetry_1
_geom_torsion_site_symmetry_2
_geom_torsion_site_symmetry_3
_geom_torsion_site_symmetry_4
_geom_torsion_publ_flag
Sc1 O3 C17 C16 13.35(14) . . . . ?
Sc1 O2 C16 C17 56.28(11) . . . . ?
Sc1 O2 C15 C14 -40.42(16) . . . . ?
Sc1 O1 C14 C15 -30.01(17) . . . . ?
O3 C17 C16 O2 -43.54(14) . . . . ?
O2 C15 C14 O1 44.36(19) . . . . ?
C5 Si2 C1 Sc1 -74.92(9) . . . . ?
C16 O2 C15 C14 94.78(16) . . . . ?
C6 Si2 C1 Sc1 46.04(10) . . . . ?
C4 Si2 C1 Sc1 165.50(7) . . . . ?
C9 Si3 C2 Sc1 83.25(10) . . . . ?
C7 Si3 C2 Sc1 -156.80(9) . . . . ?
C18 O3 C17 C16 172.06(11) . . . . ?
C12 Si1 C3 Sc1 73.72(8) . . . . ?
C8 Si3 C2 Sc1 -37.34(11) . . . . ?
C15 O2 C16 C17 -80.80(14) . . . . ?
C10 Si1 C3 Sc1 -48.27(9) . . . . ?
C11 Si1 C3 Sc1 -167.26(8) . . . . ?
C13 O1 C14 C15 166.42(15) . . . . ?

loop_
_exptl_oxdiff_crystal_face_indexfrac_h
_exptl_oxdiff_crystal_face_indexfrac_k
_exptl_oxdiff_crystal_face_indexfrac_l
_exptl_oxdiff_crystal_face_x
_exptl_oxdiff_crystal_face_y
_exptl_oxdiff_crystal_face_z
0.0016 0.9995 1.9979 -0.1062 0.1527 0.0574
-4.2602 1.8863 10.0327 -0.4967 0.7223 -0.4812
-0.0470 -5.1992 -10.2068 0.5399 -0.7855 -0.3025
5.0441 -0.6908 -8.8299 0.4270 -0.6207 0.6576
1.9669 -4.0941 -11.0029 0.5661 -0.8234 0.0387
5.9026 2.8829 -3.0366 0.1140 -0.1652 0.9796
0.4197 -8.5723 6.2657 -0.8639 -0.4693 -0.1826
-5.2079 -5.4662 2.1801 -0.1914 -0.1044 -0.9759
0.3661 8.8008 -6.1686 0.8347 0.4534 0.3126
4.8675 -6.1428 -3.5194 -0.2039 -0.8492 0.4871
-0.0820 -9.9161 -2.9143 -0.2133 -0.8896 -0.4039
-3.8238 7.8266 3.6554 0.2251 0.9378 -0.2641
-2.2322 -6.4262 9.0849 -0.8733 -0.0687 -0.4824
4.9592 0.0836 5.0217 -0.5755 -0.0456 0.8165
